data_4118788
loop_
_publ_author_name
'David C. Lacy'
'Young Jun Park'
'Joseph W. Ziller'
'Junko Yano'
'A. S. Borovik'

_publ_section_title
;
 Assembly and Properties of Heterobimetallic CoII/III/CaII Complexes with
 Aquo and Hydroxo Ligands
;
_journal_name_full 'Journal of the American Chemical Society'
_journal_page_first 17526
_journal_page_last 17535
_journal_paper_doi 10.1021/ja304525n
_journal_volume 134
_journal_year 2012
_chemical_formula_sum 'C44 H69 Ca Co F3 N4 O16 S4'
_chemical_formula_weight 1194.28
_chemical_name_systematic
; 
 ? 
;
_space_group_IT_number 2
_symmetry_cell_setting triclinic
_symmetry_space_group_name_Hall '-P 1'
_symmetry_space_group_name_H-M 'P -1'
_atom_sites_solution_hydrogens mixed
_atom_sites_solution_primary direct
_atom_sites_solution_secondary difmap
_audit_creation_method SHELXTL
_cell_angle_alpha 73.4591(4)
_cell_angle_beta 88.5336(4)
_cell_angle_gamma 85.2907(5)
_cell_formula_units_Z 2
_cell_length_a 9.4438(4)
_cell_length_b 17.4810(7)
_cell_length_c 17.5309(7)
_cell_measurement_reflns_used 9896
_cell_measurement_temperature 88(2)
_cell_measurement_theta_max 28.71
_cell_measurement_theta_min 2.38
_cell_volume 2765.0(2)
_computing_cell_refinement 'Bruker SAINT'
_computing_data_collection 'Bruker APEX2'
_computing_data_reduction 'Bruker SAINT'
_computing_molecular_graphics 'Bruker SHELXTL'
_computing_publication_material 'Bruker SHELXTL'
_computing_structure_refinement 'SHELXL-97 (Sheldrick, 2008)'
_computing_structure_solution 'SHELXS-97 (Sheldrick, 2008)'
_diffrn_ambient_temperature 88(2)
_diffrn_measured_fraction_theta_full 0.997
_diffrn_measured_fraction_theta_max 0.914
_diffrn_measurement_device_type 'Bruker APEX-II CCD'
_diffrn_measurement_method '\f and \w scans'
_diffrn_radiation_monochromator graphite
_diffrn_radiation_source 'fine-focus sealed tube'
_diffrn_radiation_type MoK\a
_diffrn_radiation_wavelength 0.71073
_diffrn_reflns_av_R_equivalents 0.0191
_diffrn_reflns_av_sigmaI/netI 0.0257
_diffrn_reflns_limit_h_max 12
_diffrn_reflns_limit_h_min -12
_diffrn_reflns_limit_k_max 23
_diffrn_reflns_limit_k_min -23
_diffrn_reflns_limit_l_max 23
_diffrn_reflns_limit_l_min -23
_diffrn_reflns_number 33604
_diffrn_reflns_theta_full 25.50
_diffrn_reflns_theta_max 28.86
_diffrn_reflns_theta_min 1.95
_exptl_absorpt_coefficient_mu 0.631
_exptl_absorpt_correction_T_max 0.9281
_exptl_absorpt_correction_T_min 0.7569
_exptl_absorpt_correction_type numerical
_exptl_absorpt_process_details 'Bruker SADABS'
_exptl_crystal_colour pink
_exptl_crystal_density_diffrn 1.434
_exptl_crystal_description rod
_exptl_crystal_F_000 1254
_exptl_crystal_size_max 0.47
_exptl_crystal_size_mid 0.17
_exptl_crystal_size_min 0.12
_platon_squeeze_details
;
There were several high residuals present in the final difference-Fourier map.
It was not possible to determine the nature of the residuals although it is 
probable that dichloromethane solvent was present.   
;
_refine_diff_density_max 2.350
_refine_diff_density_min -0.783
_refine_diff_density_rms 0.087
_refine_ls_extinction_method none
_refine_ls_goodness_of_fit_ref 1.080
_refine_ls_hydrogen_treatment mixed
_refine_ls_matrix_type full
_refine_ls_number_parameters 683
_refine_ls_number_reflns 13265
_refine_ls_number_restraints 4
_refine_ls_restrained_S_all 1.080
_refine_ls_R_factor_all 0.0526
_refine_ls_R_factor_gt 0.0461
_refine_ls_shift/su_max 0.002
_refine_ls_shift/su_mean 0.000
_refine_ls_structure_factor_coef Fsqd
_refine_ls_weighting_details 'calc w=1/[\s^2^(Fo^2^)+(0.0800P)^2^+2.4148P] where P=(Fo^2^+2Fc^2^)/3'
_refine_ls_weighting_scheme calc
_refine_ls_wR_factor_gt 0.1336
_refine_ls_wR_factor_ref 0.1387
_reflns_number_gt 11313
_reflns_number_total 13265
_reflns_threshold_expression >2sigma(I)
_cod_data_source_file ja304525n_si_003.cif
_cod_data_source_block asb228
_cod_depositor_comments
;
The following automatic conversions were performed:

'_atom_sites_solution_hydrogens' value 'difmap & geom' was changed to
'mixed'.

Automatic conversion script
Id: cif_fix_values 6452 2018-10-05 10:23:21Z andrius 
;
_cod_database_code 4118788

loop_
_symmetry_equiv_pos_as_xyz
'x, y, z'
'-x, -y, -z'

loop_
_atom_site_label
_atom_site_type_symbol
_atom_site_fract_x
_atom_site_fract_y
_atom_site_fract_z
_atom_site_U_iso_or_equiv
_atom_site_adp_type
_atom_site_occupancy
_atom_site_symmetry_multiplicity
_atom_site_calc_flag
_atom_site_refinement_flags
Co1 Co -0.49313(3) 1.296641(17) -0.293110(17) 0.01603(8) Uani 1 1 d .
Ca1 Ca -0.60418(4) 1.31500(3) -0.05832(2) 0.01579(10) Uani 1 1 d .
S1 S -0.38581(5) 1.43104(3) -0.21370(3) 0.01712(12) Uani 1 1 d .
S2 S -0.44125(6) 1.09884(3) -0.23142(3) 0.02044(12) Uani 1 1 d .
S3 S -0.81923(6) 1.34522(3) -0.35718(3) 0.01903(12) Uani 1 1 d .
O1 O -0.51871(16) 1.41497(9) -0.17025(9) 0.0180(3) Uani 1 1 d .
O2 O -0.26384(17) 1.42065(10) -0.16139(10) 0.0231(3) Uani 1 1 d .
O3 O -0.52129(18) 1.11185(10) -0.16324(10) 0.0235(3) Uani 1 1 d .
O4 O -0.49964(19) 1.04322(11) -0.26672(11) 0.0280(4) Uani 1 1 d .
O5 O -0.84355(17) 1.30878(11) -0.27261(10) 0.0253(4) Uani 1 1 d .
O6 O -0.89286(19) 1.42299(11) -0.38923(11) 0.0265(4) Uani 1 1 d .
O7 O -0.61219(17) 1.26342(10) -0.17905(9) 0.0191(3) Uani 1 1 d D
H1 H -0.595(3) 1.2132(3) -0.1710(18) 0.026(8) Uiso 1 1 d D
H2 H -0.6960(12) 1.2706(18) -0.1977(17) 0.027(8) Uiso 1 1 d D
N1 N -0.3736(2) 1.32437(11) -0.40061(11) 0.0199(4) Uani 1 1 d .
N2 N -0.36811(19) 1.37819(12) -0.27249(11) 0.0184(4) Uani 1 1 d .
N3 N -0.4227(2) 1.18356(12) -0.29261(12) 0.0227(4) Uani 1 1 d .
N4 N -0.65295(19) 1.34487(11) -0.36996(11) 0.0182(4) Uani 1 1 d .
C1 C -0.2323(3) 1.34021(16) -0.37869(15) 0.0264(5) Uani 1 1 d .
H1A H -0.1784 1.3647 -0.4275 0.032 Uiso 1 1 calc R
H1B H -0.1798 1.2890 -0.3503 0.032 Uiso 1 1 calc R
C2 C -0.2428(2) 1.39596(15) -0.32582(14) 0.0238(5) Uani 1 1 d .
H2A H -0.1553 1.3881 -0.2937 0.029 Uiso 1 1 calc R
H2B H -0.2530 1.4523 -0.3590 0.029 Uiso 1 1 calc R
C3 C -0.3988(2) 1.53469(14) -0.27034(13) 0.0202(4) Uani 1 1 d .
C4 C -0.2807(3) 1.58143(15) -0.27922(13) 0.0232(5) Uani 1 1 d .
C5 C -0.3002(3) 1.66205(15) -0.32239(14) 0.0278(5) Uani 1 1 d .
H5A H -0.2215 1.6939 -0.3285 0.033 Uiso 1 1 calc R
C6 C -0.4277(3) 1.69776(15) -0.35656(14) 0.0301(6) Uani 1 1 d .
C7 C -0.5410(3) 1.64979(15) -0.34882(14) 0.0261(5) Uani 1 1 d .
H7A H -0.6294 1.6734 -0.3724 0.031 Uiso 1 1 calc R
C8 C -0.5300(3) 1.56836(14) -0.30775(13) 0.0211(4) Uani 1 1 d .
C9 C -0.1338(3) 1.55267(16) -0.24481(15) 0.0280(5) Uani 1 1 d .
H9A H -0.0674 1.5933 -0.2683 0.042 Uiso 1 1 calc R
H9B H -0.1019 1.5026 -0.2569 0.042 Uiso 1 1 calc R
H9C H -0.1370 1.5435 -0.1870 0.042 Uiso 1 1 calc R
C10 C -0.4422(4) 1.78584(17) -0.39996(19) 0.0429(7) Uani 1 1 d .
H10A H -0.4125 1.8164 -0.3650 0.064 Uiso 1 1 calc R
H10B H -0.5416 1.8022 -0.4155 0.064 Uiso 1 1 calc R
H10C H -0.3821 1.7962 -0.4477 0.064 Uiso 1 1 calc R
C11 C -0.6577(3) 1.52228(15) -0.30809(14) 0.0235(5) Uani 1 1 d .
H11A H -0.6285 1.4736 -0.3235 0.035 Uiso 1 1 calc R
H11B H -0.7277 1.5556 -0.3462 0.035 Uiso 1 1 calc R
H11C H -0.7000 1.5077 -0.2548 0.035 Uiso 1 1 calc R
C12 C -0.3718(3) 1.25432(15) -0.43096(15) 0.0261(5) Uani 1 1 d .
H12A H -0.2981 1.2581 -0.4728 0.031 Uiso 1 1 calc R
H12B H -0.4649 1.2531 -0.4551 0.031 Uiso 1 1 calc R
C13 C -0.3408(3) 1.17757(15) -0.36390(15) 0.0282(5) Uani 1 1 d .
H13A H -0.3681 1.1311 -0.3803 0.034 Uiso 1 1 calc R
H13B H -0.2380 1.1697 -0.3517 0.034 Uiso 1 1 calc R
C14 C -0.2659(2) 1.05662(14) -0.19793(14) 0.0214(4) Uani 1 1 d .
C15 C -0.1915(3) 0.99926(14) -0.23043(15) 0.0240(5) Uani 1 1 d .
C16 C -0.0526(3) 0.97138(15) -0.20320(16) 0.0280(5) Uani 1 1 d .
H16A H -0.0009 0.9339 -0.2254 0.034 Uiso 1 1 calc R
C17 C 0.0114(3) 0.99631(15) -0.14564(17) 0.0291(5) Uani 1 1 d .
C18 C -0.0641(3) 1.05259(15) -0.11529(17) 0.0282(5) Uani 1 1 d .
H18A H -0.0213 1.0696 -0.0751 0.034 Uiso 1 1 calc R
C19 C -0.2001(3) 1.08533(14) -0.14118(15) 0.0246(5) Uani 1 1 d .
C20 C -0.2471(3) 0.96469(16) -0.29290(16) 0.0315(6) Uani 1 1 d .
H20A H -0.1772 0.9234 -0.3018 0.047 Uiso 1 1 calc R
H20B H -0.2632 1.0074 -0.3427 0.047 Uiso 1 1 calc R
H20C H -0.3367 0.9409 -0.2745 0.047 Uiso 1 1 calc R
C21 C 0.1609(3) 0.96456(17) -0.1179(2) 0.0366(6) Uani 1 1 d .
H21A H 0.1794 0.9768 -0.0680 0.055 Uiso 1 1 calc R
H21B H 0.2290 0.9899 -0.1585 0.055 Uiso 1 1 calc R
H21C H 0.1712 0.9065 -0.1092 0.055 Uiso 1 1 calc R
C22 C -0.2659(3) 1.15072(16) -0.10751(17) 0.0304(5) Uani 1 1 d .
H22A H -0.1974 1.1632 -0.0726 0.046 Uiso 1 1 calc R
H22B H -0.3513 1.1326 -0.0770 0.046 Uiso 1 1 calc R
H22C H -0.2916 1.1988 -0.1512 0.046 Uiso 1 1 calc R
C23 C -0.4520(2) 1.39555(14) -0.45284(14) 0.0228(5) Uani 1 1 d .
H23A H -0.4146 1.4056 -0.5078 0.027 Uiso 1 1 calc R
H23B H -0.4377 1.4429 -0.4344 0.027 Uiso 1 1 calc R
C24 C -0.6096(2) 1.38387(14) -0.45251(13) 0.0219(5) Uani 1 1 d .
H24A H -0.6645 1.4363 -0.4729 0.026 Uiso 1 1 calc R
H24B H -0.6284 1.3500 -0.4872 0.026 Uiso 1 1 calc R
C25 C -0.8850(2) 1.28124(14) -0.41069(14) 0.0201(4) Uani 1 1 d .
C26 C -0.8826(3) 1.19801(15) -0.37293(15) 0.0261(5) Uani 1 1 d .
C27 C -0.9407(3) 1.14982(16) -0.41232(17) 0.0319(6) Uani 1 1 d .
H27A H -0.9423 1.0942 -0.3863 0.038 Uiso 1 1 calc R
C28 C -0.9970(3) 1.18001(18) -0.48899(18) 0.0341(6) Uani 1 1 d .
C29 C -0.9921(3) 1.26116(17) -0.52594(15) 0.0284(5) Uani 1 1 d .
H29A H -1.0269 1.2820 -0.5788 0.034 Uiso 1 1 calc R
C30 C -0.9383(2) 1.31362(15) -0.48894(14) 0.0216(5) Uani 1 1 d .
C31 C -0.8207(3) 1.15645(16) -0.29170(17) 0.0329(6) Uani 1 1 d .
H31A H -0.8101 1.0985 -0.2842 0.049 Uiso 1 1 calc R
H31B H -0.8842 1.1681 -0.2507 0.049 Uiso 1 1 calc R
H31C H -0.7275 1.1758 -0.2875 0.049 Uiso 1 1 calc R
C32 C -1.0620(4) 1.1255(2) -0.5291(2) 0.0528(9) Uani 1 1 d .
H32A H -1.0921 1.0782 -0.4887 0.079 Uiso 1 1 calc R
H32B H -0.9917 1.1087 -0.5644 0.079 Uiso 1 1 calc R
H32C H -1.1446 1.1542 -0.5604 0.079 Uiso 1 1 calc R
C33 C -0.9486(3) 1.40087(15) -0.53612(14) 0.0255(5) Uani 1 1 d .
H33A H -0.9842 1.4064 -0.5896 0.038 Uiso 1 1 calc R
H33B H -0.8544 1.4214 -0.5401 0.038 Uiso 1 1 calc R
H33C H -1.0140 1.4314 -0.5093 0.038 Uiso 1 1 calc R
O8 O -0.59910(19) 1.16559(10) 0.01011(10) 0.0268(4) Uani 1 1 d .
O9 O -0.56178(19) 1.27334(11) 0.08971(10) 0.0250(4) Uani 1 1 d .
O10 O -0.61948(18) 1.42615(10) 0.00500(10) 0.0227(3) Uani 1 1 d .
O11 O -0.81042(17) 1.41401(10) -0.10477(10) 0.0223(3) Uani 1 1 d .
O12 O -0.83511(17) 1.25808(10) -0.04390(10) 0.0232(3) Uani 1 1 d .
C34 C -0.5095(3) 1.14310(16) 0.07970(16) 0.0327(6) Uani 1 1 d .
H34A H -0.4096 1.1520 0.0635 0.039 Uiso 1 1 calc R
H34B H -0.5149 1.0855 0.1072 0.039 Uiso 1 1 calc R
C35 C -0.5559(3) 1.19168(17) 0.13544(15) 0.0335(6) Uani 1 1 d .
H35A H -0.6505 1.1775 0.1582 0.040 Uiso 1 1 calc R
H35B H -0.4872 1.1816 0.1796 0.040 Uiso 1 1 calc R
C36 C -0.6017(3) 1.32879(17) 0.13424(14) 0.0284(5) Uani 1 1 d .
H36A H -0.5514 1.3131 0.1859 0.034 Uiso 1 1 calc R
H36B H -0.7054 1.3308 0.1444 0.034 Uiso 1 1 calc R
C37 C -0.5597(3) 1.40863(17) 0.08362(15) 0.0284(5) Uani 1 1 d .
H37A H -0.5941 1.4509 0.1085 0.034 Uiso 1 1 calc R
H37B H -0.4548 1.4078 0.0798 0.034 Uiso 1 1 calc R
C38 C -0.7497(3) 1.47708(15) -0.00548(15) 0.0258(5) Uani 1 1 d .
H38A H -0.7342 1.5288 0.0043 0.031 Uiso 1 1 calc R
H38B H -0.8239 1.4511 0.0315 0.031 Uiso 1 1 calc R
C39 C -0.7929(3) 1.48966(15) -0.09042(15) 0.0262(5) Uani 1 1 d .
H39A H -0.8833 1.5238 -0.1014 0.031 Uiso 1 1 calc R
H39B H -0.7193 1.5175 -0.1267 0.031 Uiso 1 1 calc R
C40 C -0.9502(2) 1.38780(16) -0.08170(16) 0.0280(5) Uani 1 1 d .
H40A H -1.0230 1.4240 -0.1167 0.034 Uiso 1 1 calc R
H40B H -0.9708 1.3881 -0.0261 0.034 Uiso 1 1 calc R
C41 C -0.9524(2) 1.30489(17) -0.08915(15) 0.0267(5) Uani 1 1 d .
H41A H -1.0429 1.2822 -0.0682 0.032 Uiso 1 1 calc R
H41B H -0.9428 1.3054 -0.1456 0.032 Uiso 1 1 calc R
C42 C -0.8376(3) 1.17513(16) -0.03641(17) 0.0313(6) Uani 1 1 d .
H42A H -0.8106 1.1643 -0.0875 0.038 Uiso 1 1 calc R
H42B H -0.9342 1.1577 -0.0217 0.038 Uiso 1 1 calc R
C43 C -0.7344(3) 1.13114(17) 0.02675(18) 0.0355(6) Uani 1 1 d .
H43A H -0.7702 1.1349 0.0793 0.043 Uiso 1 1 calc R
H43B H -0.7231 1.0739 0.0283 0.043 Uiso 1 1 calc R
O13 O -0.35613(17) 1.30089(11) -0.03513(10) 0.0226(3) Uani 1 1 d D
H13C H -0.320(3) 1.300(2) 0.0092(9) 0.033(8) Uiso 1 1 d D
H13D H -0.311(3) 1.3366(14) -0.0672(15) 0.033(8) Uiso 1 1 d D
S4 S -0.07472(7) 1.28332(4) 0.12791(4) 0.02729(14) Uani 1 1 d .
O14 O 0.0248(2) 1.34151(13) 0.12043(13) 0.0430(5) Uani 1 1 d .
O15 O -0.2130(3) 1.32229(16) 0.09247(16) 0.0537(6) Uani 1 1 d .
O16 O -0.0354(3) 1.21182(14) 0.10918(15) 0.0515(6) Uani 1 1 d .
C44 C -0.1246(4) 1.2561(2) 0.2313(2) 0.0487(8) Uani 1 1 d .
F1 F -0.2214(3) 1.20437(16) 0.24910(13) 0.0700(7) Uani 1 1 d .
F2 F -0.0058(3) 1.21737(16) 0.27548(13) 0.0733(7) Uani 1 1 d .
F3 F -0.1549(2) 1.31568(15) 0.26071(13) 0.0606(6) Uani 1 1 d .

loop_
_atom_site_aniso_label
_atom_site_aniso_U_11
_atom_site_aniso_U_22
_atom_site_aniso_U_33
_atom_site_aniso_U_23
_atom_site_aniso_U_13
_atom_site_aniso_U_12
Co1 0.01476(15) 0.01743(15) 0.01372(15) -0.00147(11) 0.00146(10) 0.00027(11)
Ca1 0.0140(2) 0.0189(2) 0.0132(2) -0.00229(16) 0.00098(15) -0.00254(15)
S1 0.0141(2) 0.0218(3) 0.0139(2) -0.00204(19) 0.00130(18) -0.00360(19)
S2 0.0211(3) 0.0185(3) 0.0190(3) -0.0010(2) -0.0005(2) -0.0013(2)
S3 0.0159(2) 0.0243(3) 0.0154(2) -0.0040(2) 0.00071(19) 0.0009(2)
O1 0.0156(7) 0.0219(8) 0.0142(7) -0.0017(6) 0.0033(6) -0.0022(6)
O2 0.0183(8) 0.0303(9) 0.0183(8) -0.0014(7) -0.0015(6) -0.0073(7)
O3 0.0235(8) 0.0237(8) 0.0201(8) -0.0009(6) 0.0023(6) -0.0022(6)
O4 0.0276(9) 0.0276(9) 0.0291(9) -0.0077(7) -0.0029(7) -0.0044(7)
O5 0.0165(8) 0.0398(10) 0.0174(8) -0.0052(7) 0.0023(6) 0.0000(7)
O6 0.0251(9) 0.0281(9) 0.0258(9) -0.0088(7) -0.0032(7) 0.0063(7)
O7 0.0183(8) 0.0215(8) 0.0158(7) -0.0029(6) 0.0014(6) -0.0017(6)
N1 0.0201(9) 0.0194(9) 0.0178(9) -0.0028(7) 0.0032(7) 0.0015(7)
N2 0.0129(8) 0.0242(9) 0.0179(9) -0.0054(7) 0.0046(7) -0.0034(7)
N3 0.0251(10) 0.0199(9) 0.0184(9) 0.0004(7) 0.0039(8) 0.0034(8)
N4 0.0150(8) 0.0215(9) 0.0150(9) -0.0004(7) 0.0011(7) -0.0015(7)
C1 0.0194(11) 0.0335(13) 0.0245(12) -0.0065(10) 0.0054(9) 0.0004(9)
C2 0.0147(10) 0.0321(12) 0.0241(12) -0.0071(10) 0.0074(9) -0.0039(9)
C3 0.0245(11) 0.0213(11) 0.0141(10) -0.0032(8) 0.0048(8) -0.0058(9)
C4 0.0288(12) 0.0272(12) 0.0144(10) -0.0057(9) 0.0044(9) -0.0088(9)
C5 0.0396(14) 0.0265(12) 0.0184(11) -0.0058(9) 0.0077(10) -0.0135(11)
C6 0.0528(17) 0.0226(12) 0.0149(11) -0.0045(9) 0.0051(10) -0.0062(11)
C7 0.0357(13) 0.0251(12) 0.0160(11) -0.0047(9) -0.0001(9) 0.0022(10)
C8 0.0250(11) 0.0230(11) 0.0148(10) -0.0052(8) 0.0033(8) -0.0014(9)
C9 0.0253(12) 0.0352(13) 0.0240(12) -0.0064(10) 0.0038(9) -0.0146(10)
C10 0.070(2) 0.0240(13) 0.0322(15) -0.0020(11) -0.0030(14) -0.0081(13)
C11 0.0221(11) 0.0263(12) 0.0193(11) -0.0028(9) -0.0012(9) 0.0018(9)
C12 0.0311(13) 0.0247(12) 0.0205(11) -0.0053(9) 0.0061(9) 0.0028(10)
C13 0.0352(14) 0.0222(11) 0.0229(12) -0.0024(9) 0.0093(10) 0.0039(10)
C14 0.0204(11) 0.0174(10) 0.0227(11) 0.0002(8) -0.0020(8) -0.0004(8)
C15 0.0265(12) 0.0177(10) 0.0240(12) -0.0002(9) -0.0002(9) -0.0005(9)
C16 0.0284(13) 0.0188(11) 0.0316(13) -0.0002(10) 0.0018(10) 0.0023(9)
C17 0.0238(12) 0.0187(11) 0.0384(14) 0.0028(10) -0.0024(10) -0.0022(9)
C18 0.0266(12) 0.0217(11) 0.0343(14) -0.0033(10) -0.0055(10) -0.0045(9)
C19 0.0244(12) 0.0197(11) 0.0280(12) -0.0034(9) -0.0012(9) -0.0030(9)
C20 0.0401(15) 0.0242(12) 0.0293(13) -0.0084(10) -0.0042(11) 0.0062(11)
C21 0.0242(13) 0.0302(14) 0.0501(17) -0.0036(12) -0.0079(12) 0.0020(10)
C22 0.0304(13) 0.0269(12) 0.0360(14) -0.0131(11) -0.0071(11) 0.0024(10)
C23 0.0217(11) 0.0232(11) 0.0196(11) -0.0006(9) 0.0035(8) 0.0005(9)
C24 0.0223(11) 0.0234(11) 0.0152(10) 0.0023(8) 0.0008(8) -0.0015(9)
C25 0.0150(10) 0.0240(11) 0.0196(11) -0.0038(9) 0.0008(8) 0.0002(8)
C26 0.0186(11) 0.0285(12) 0.0273(12) -0.0016(10) 0.0000(9) -0.0028(9)
C27 0.0301(13) 0.0267(13) 0.0364(14) -0.0040(11) -0.0034(11) -0.0037(10)
C28 0.0321(14) 0.0349(14) 0.0381(15) -0.0148(12) -0.0051(11) -0.0011(11)
C29 0.0258(12) 0.0374(14) 0.0223(12) -0.0093(10) -0.0014(9) -0.0013(10)
C30 0.0168(10) 0.0281(12) 0.0185(11) -0.0050(9) 0.0039(8) -0.0001(9)
C31 0.0344(14) 0.0262(13) 0.0313(14) 0.0040(10) -0.0073(11) -0.0043(11)
C32 0.066(2) 0.0430(18) 0.054(2) -0.0190(16) -0.0150(18) -0.0086(16)
C33 0.0248(12) 0.0303(13) 0.0172(11) -0.0005(9) -0.0008(9) 0.0002(9)
O8 0.0298(9) 0.0223(8) 0.0239(9) 0.0004(7) 0.0032(7) -0.0028(7)
O9 0.0258(9) 0.0310(9) 0.0154(8) -0.0020(7) 0.0018(6) -0.0030(7)
O10 0.0217(8) 0.0286(9) 0.0196(8) -0.0100(7) 0.0005(6) -0.0004(7)
O11 0.0154(7) 0.0275(9) 0.0222(8) -0.0040(7) 0.0012(6) -0.0021(6)
O12 0.0195(8) 0.0264(9) 0.0247(8) -0.0073(7) 0.0017(6) -0.0079(6)
C34 0.0305(13) 0.0281(13) 0.0301(13) 0.0055(10) -0.0005(11) 0.0026(10)
C35 0.0354(14) 0.0380(15) 0.0186(12) 0.0061(10) -0.0007(10) -0.0044(11)
C36 0.0271(12) 0.0423(15) 0.0167(11) -0.0087(10) 0.0022(9) -0.0060(11)
C37 0.0299(13) 0.0392(14) 0.0203(11) -0.0139(10) -0.0005(9) -0.0064(11)
C38 0.0246(12) 0.0243(12) 0.0292(13) -0.0093(10) 0.0059(10) -0.0012(9)
C39 0.0228(11) 0.0234(12) 0.0296(13) -0.0036(10) 0.0025(9) -0.0003(9)
C40 0.0137(10) 0.0363(14) 0.0320(13) -0.0068(11) 0.0016(9) -0.0021(9)
C41 0.0163(11) 0.0425(14) 0.0227(11) -0.0098(10) 0.0007(9) -0.0086(10)
C42 0.0322(14) 0.0292(13) 0.0358(14) -0.0116(11) 0.0070(11) -0.0143(11)
C43 0.0385(15) 0.0275(13) 0.0364(15) 0.0004(11) 0.0051(12) -0.0144(11)
O13 0.0168(8) 0.0306(9) 0.0165(8) -0.0001(7) 0.0000(6) -0.0027(7)
S4 0.0348(3) 0.0275(3) 0.0206(3) -0.0070(2) 0.0017(2) -0.0087(3)
O14 0.0500(13) 0.0422(12) 0.0418(12) -0.0169(10) 0.0166(10) -0.0204(10)
O15 0.0519(14) 0.0528(14) 0.0578(15) -0.0187(12) -0.0228(12) 0.0058(11)
O16 0.0686(17) 0.0397(12) 0.0467(13) -0.0142(10) 0.0128(12) -0.0038(11)
C44 0.058(2) 0.057(2) 0.0372(17) -0.0210(15) 0.0197(15) -0.0216(17)
F1 0.0750(16) 0.0973(18) 0.0442(12) -0.0189(12) 0.0264(11) -0.0572(14)
F2 0.097(2) 0.0732(16) 0.0383(12) 0.0002(11) -0.0185(12) 0.0062(14)
F3 0.0659(14) 0.0840(16) 0.0473(12) -0.0422(12) 0.0205(10) -0.0171(12)

loop_
_atom_type_symbol
_atom_type_description
_atom_type_scat_dispersion_real
_atom_type_scat_dispersion_imag
_atom_type_scat_source
C C 0.0033 0.0016 'International Tables Vol C Tables 4.2.6.8 and 6.1.1.4'
H H 0.0000 0.0000 'International Tables Vol C Tables 4.2.6.8 and 6.1.1.4'
N N 0.0061 0.0033 'International Tables Vol C Tables 4.2.6.8 and 6.1.1.4'
O O 0.0106 0.0060 'International Tables Vol C Tables 4.2.6.8 and 6.1.1.4'
F F 0.0171 0.0103 'International Tables Vol C Tables 4.2.6.8 and 6.1.1.4'
S S 0.1246 0.1234 'International Tables Vol C Tables 4.2.6.8 and 6.1.1.4'
Ca Ca 0.2262 0.3064 'International Tables Vol C Tables 4.2.6.8 and 6.1.1.4'
Co Co 0.3494 0.9721 'International Tables Vol C Tables 4.2.6.8 and 6.1.1.4'

loop_
_geom_angle_atom_site_label_1
_geom_angle_atom_site_label_2
_geom_angle_atom_site_label_3
_geom_angle
N4 Co1 N3 113.87(8)
N4 Co1 N2 114.14(8)
N3 Co1 N2 124.38(8)
N4 Co1 N1 81.15(7)
N3 Co1 N1 81.35(8)
N2 Co1 N1 79.89(8)
N4 Co1 O7 100.68(7)
N3 Co1 O7 96.69(7)
N2 Co1 O7 100.43(7)
N1 Co1 O7 177.76(7)
O13 Ca1 O1 77.68(6)
O13 Ca1 O12 150.51(6)
O1 Ca1 O12 127.53(6)
O13 Ca1 O11 143.95(6)
O1 Ca1 O11 74.49(5)
O12 Ca1 O11 65.16(6)
O13 Ca1 O10 87.84(6)
O1 Ca1 O10 83.22(6)
O12 Ca1 O10 108.27(6)
O11 Ca1 O10 66.65(6)
O13 Ca1 O9 71.26(6)
O1 Ca1 O9 135.34(6)
O12 Ca1 O9 93.01(6)
O11 Ca1 O9 115.23(6)
O10 Ca1 O9 64.65(6)
O13 Ca1 O7 100.29(6)
O1 Ca1 O7 72.19(5)
O12 Ca1 O7 77.45(6)
O11 Ca1 O7 92.58(6)
O10 Ca1 O7 151.56(6)
O9 Ca1 O7 143.76(6)
O13 Ca1 O8 85.93(6)
O1 Ca1 O8 144.56(6)
O12 Ca1 O8 64.63(6)
O11 Ca1 O8 129.64(6)
O10 Ca1 O8 127.75(6)
O9 Ca1 O8 64.26(6)
O7 Ca1 O8 80.29(6)
O1 S1 O2 112.82(9)
O1 S1 N2 108.55(10)
O2 S1 N2 112.92(11)
O1 S1 C3 107.64(10)
O2 S1 C3 105.86(10)
N2 S1 C3 108.84(10)
O4 S2 O3 114.40(11)
O4 S2 N3 113.38(11)
O3 S2 N3 107.79(10)
O4 S2 C14 106.22(11)
O3 S2 C14 108.08(11)
N3 S2 C14 106.57(11)
O6 S3 O5 114.64(11)
O6 S3 N4 113.36(11)
O5 S3 N4 106.96(10)
O6 S3 C25 106.20(11)
O5 S3 C25 107.75(11)
N4 S3 C25 107.61(10)
S1 O1 Ca1 137.67(9)
S2 O3 H1 117.4(10)
S3 O5 H2 123.5(9)
H1 O7 H2 101(3)
H1 O7 Co1 95(2)
H2 O7 Co1 99(2)
H1 O7 Ca1 116(2)
H2 O7 Ca1 110(2)
Co1 O7 Ca1 130.41(7)
C12 N1 C1 113.21(19)
C12 N1 C23 112.68(19)
C1 N1 C23 113.18(19)
C12 N1 Co1 106.46(14)
C1 N1 Co1 105.74(14)
C23 N1 Co1 104.69(14)
C2 N2 S1 112.97(16)
C2 N2 Co1 115.56(15)
S1 N2 Co1 131.31(11)
C13 N3 S2 112.44(16)
C13 N3 Co1 114.86(15)
S2 N3 Co1 132.68(12)
C24 N4 S3 113.99(15)
C24 N4 Co1 115.59(14)
S3 N4 Co1 130.38(11)
N1 C1 C2 111.23(19)
N2 C2 C1 109.00(19)
C4 C3 C8 120.5(2)
C4 C3 S1 121.14(18)
C8 C3 S1 118.31(17)
C5 C4 C3 117.8(2)
C5 C4 C9 116.1(2)
C3 C4 C9 126.1(2)
C6 C5 C4 123.3(2)
C5 C6 C7 117.6(2)
C5 C6 C10 120.4(3)
C7 C6 C10 121.9(3)
C6 C7 C8 122.7(2)
C7 C8 C3 117.9(2)
C7 C8 C11 117.3(2)
C3 C8 C11 124.7(2)
N1 C12 C13 110.5(2)
N3 C13 C12 109.04(19)
C19 C14 C15 120.3(2)
C19 C14 S2 118.20(18)
C15 C14 S2 121.39(18)
C16 C15 C14 117.9(2)
C16 C15 C20 116.0(2)
C14 C15 C20 126.1(2)
C17 C16 C15 122.6(2)
C16 C17 C18 118.0(2)
C16 C17 C21 120.9(3)
C18 C17 C21 121.1(3)
C17 C18 C19 122.9(2)
C18 C19 C14 118.2(2)
C18 C19 C22 117.4(2)
C14 C19 C22 124.4(2)
N1 C23 C24 110.77(19)
N4 C24 C23 108.36(18)
C30 C25 C26 120.5(2)
C30 C25 S3 120.68(18)
C26 C25 S3 118.82(18)
C27 C26 C25 118.6(2)
C27 C26 C31 116.4(2)
C25 C26 C31 125.0(2)
C26 C27 C28 122.4(3)
C29 C28 C27 117.8(2)
C29 C28 C32 121.7(3)
C27 C28 C32 120.6(3)
C28 C29 C30 122.9(2)
C29 C30 C25 117.8(2)
C29 C30 C33 115.9(2)
C25 C30 C33 126.3(2)
C34 O8 C43 111.5(2)
C34 O8 Ca1 111.33(15)
C43 O8 Ca1 117.07(15)
C35 O9 C36 114.2(2)
C35 O9 Ca1 121.70(15)
C36 O9 Ca1 119.22(14)
C38 O10 C37 113.48(19)
C38 O10 Ca1 117.23(14)
C37 O10 Ca1 116.85(15)
C39 O11 C40 111.47(19)
C39 O11 Ca1 112.63(13)
C40 O11 Ca1 117.34(14)
C42 O12 C41 112.54(19)
C42 O12 Ca1 118.13(15)
C41 O12 Ca1 118.34(14)
O8 C34 C35 110.3(2)
O9 C35 C34 106.6(2)
O9 C36 C37 105.64(19)
O10 C37 C36 110.1(2)
O10 C38 C39 105.49(19)
O11 C39 C38 110.2(2)
O11 C40 C41 107.6(2)
O12 C41 C40 107.08(19)
O12 C42 C43 107.6(2)
O8 C43 C42 109.3(2)
O16 S4 O14 120.32(15)
O16 S4 O15 113.07(16)
O14 S4 O15 110.15(15)
O16 S4 C44 106.63(16)
O14 S4 C44 104.84(15)
O15 S4 C44 99.20(18)
F3 C44 F1 111.9(3)
F3 C44 F2 102.0(3)
F1 C44 F2 105.1(3)
F3 C44 S4 115.1(3)
F1 C44 S4 113.6(2)
F2 C44 S4 107.8(2)

loop_
_geom_bond_atom_site_label_1
_geom_bond_atom_site_label_2
_geom_bond_distance
Co1 N4 2.0131(19)
Co1 N3 2.031(2)
Co1 N2 2.0368(19)
Co1 N1 2.1262(19)
Co1 O7 2.2205(16)
Ca1 O13 2.3687(17)
Ca1 O1 2.3987(15)
Ca1 O12 2.4485(17)
Ca1 O11 2.4854(17)
Ca1 O10 2.4905(17)
Ca1 O9 2.5209(17)
Ca1 O7 2.5306(17)
Ca1 O8 2.5418(18)
S1 O1 1.4565(16)
S1 O2 1.4579(17)
S1 N2 1.566(2)
S1 C3 1.797(2)
S2 O4 1.4425(19)
S2 O3 1.4602(18)
S2 N3 1.582(2)
S2 C14 1.798(2)
S3 O6 1.4413(18)
S3 O5 1.4579(17)
S3 N4 1.5803(19)
S3 C25 1.805(2)
O3 H1 1.820(7)
O5 H2 1.885(12)
O7 H1 0.8499(10)
O7 H2 0.8500(10)
N1 C12 1.466(3)
N1 C1 1.468(3)
N1 C23 1.473(3)
N2 C2 1.486(3)
N3 C13 1.477(3)
N4 C24 1.477(3)
C1 C2 1.521(4)
C3 C4 1.416(3)
C3 C8 1.418(3)
C4 C5 1.396(3)
C4 C9 1.516(4)
C5 C6 1.378(4)
C6 C7 1.394(4)
C6 C10 1.507(4)
C7 C8 1.397(3)
C8 C11 1.505(3)
C12 C13 1.524(3)
C14 C19 1.413(3)
C14 C15 1.419(3)
C15 C16 1.407(4)
C15 C20 1.516(4)
C16 C17 1.378(4)
C17 C18 1.387(4)
C17 C21 1.514(4)
C18 C19 1.394(4)
C19 C22 1.513(4)
C23 C24 1.518(3)
C25 C30 1.415(3)
C25 C26 1.415(3)
C26 C27 1.383(4)
C26 C31 1.511(4)
C27 C28 1.398(4)
C28 C29 1.386(4)
C28 C32 1.511(4)
C29 C30 1.397(4)
C30 C33 1.510(3)
O8 C34 1.443(3)
O8 C43 1.445(3)
O9 C35 1.422(3)
O9 C36 1.431(3)
O10 C38 1.441(3)
O10 C37 1.443(3)
O11 C39 1.438(3)
O11 C40 1.443(3)
O12 C42 1.420(3)
O12 C41 1.432(3)
C34 C35 1.503(4)
C36 C37 1.504(4)
C38 C39 1.504(4)
C40 C41 1.494(4)
C42 C43 1.488(4)
S4 O16 1.400(2)
S4 O14 1.418(2)
S4 O15 1.487(2)
S4 C44 1.799(3)
C44 F3 1.297(4)
C44 F1 1.308(4)
C44 F2 1.392(5)

loop_
_platon_squeeze_void_nr
_platon_squeeze_void_average_x
_platon_squeeze_void_average_y
_platon_squeeze_void_average_z
_platon_squeeze_void_volume
_platon_squeeze_void_count_electrons
_platon_squeeze_void_content
1 0.500 1.000 0.500 171 47 ' '
2 0.500 0.000 1.000 11 0 ' '
